data_7155772
loop_
_publ_author_name
'Gupta, Ashis Kumar'
'Vaishanv, Narendra Kumar'
'Kant, Ruchir'
'Mohanan, Kishor'

_publ_section_title
;
 Rapid and selective synthesis of spiropyrazolines and pyrazolylphthalides
 employing Seyferth-Gilbert reagent
;
_journal_name_full 'Org. Biomol. Chem.'
_journal_paper_doi 10.1039/C7OB01417A
_journal_year 2017
_chemical_compound_source 'see text'
_chemical_formula_moiety 'C21 H21 N2 O7 P'
_chemical_formula_sum 'C21 H21 N2 O7 P'
_chemical_formula_weight 444.37
_space_group_IT_number 14
_symmetry_cell_setting monoclinic
_symmetry_Int_Tables_number 14
_symmetry_space_group_name_Hall '-P 2ybc'
_symmetry_space_group_name_H-M 'P 1 21/c 1'
_atom_sites_solution_hydrogens geom
_atom_sites_solution_primary direct
_atom_sites_solution_secondary difmap
_audit_update_record
;
2017-05-03 deposited with the CCDC.
2017-07-17 downloaded from the CCDC.
;
_cell_angle_alpha 90
_cell_angle_beta 107.975(5)
_cell_angle_gamma 90
_cell_formula_units_Z 4
_cell_length_a 8.4669(13)
_cell_length_b 13.109(2)
_cell_length_c 19.934(3)
_cell_measurement_reflns_used 2862
_cell_measurement_temperature 293(2)
_cell_measurement_theta_max 25.4
_cell_measurement_theta_min 3.0
_cell_volume 2104.5(6)
_computing_cell_refinement
;
CrystalClear-SM Expert 2.1 b24 (Rigaku, 2012)
;
_computing_data_collection
;
CrystalClear-SM Expert 2.1 b24 (Rigaku, 2012)
;
_computing_data_reduction
;
CrystalClear-SM Expert 2.1 b24 (Rigaku, 2012)
;
_computing_molecular_graphics 'SHELXTL (Bruker, 1997)'
_computing_publication_material 'PLATON (Spek, 2003)''
_computing_structure_refinement 'SHELXTL (Bruker, 1997)'
_computing_structure_solution 'SHELXTL (Bruker, 1997)'
_diffrn_ambient_temperature 293(2)
_diffrn_detector CCD
_diffrn_detector_area_resol_mean 28.5714
_diffrn_measured_fraction_theta_full 0.989
_diffrn_measured_fraction_theta_max 0.989
_diffrn_measurement_device
;
AFC12 (Right): Kappa 3 circle
;
_diffrn_measurement_device_type
;
Rigaku Saturn724+ (4x4 bin mode)
;
_diffrn_measurement_method 'profile data from \w-scans'
_diffrn_measurement_specimen_support Loop
_diffrn_radiation_monochromator Confocal
_diffrn_radiation_type 'Mo K\a'
_diffrn_radiation_wavelength 0.71075
_diffrn_reflns_av_R_equivalents 0.0467
_diffrn_reflns_av_sigmaI/netI 0.0401
_diffrn_reflns_limit_h_max 6
_diffrn_reflns_limit_h_min -10
_diffrn_reflns_limit_k_max 15
_diffrn_reflns_limit_k_min -15
_diffrn_reflns_limit_l_max 24
_diffrn_reflns_limit_l_min -23
_diffrn_reflns_number 13934
_diffrn_reflns_theta_full 25.40
_diffrn_reflns_theta_max 25.40
_diffrn_reflns_theta_min 3.11
_diffrn_source MicroMax003_Mo
_diffrn_source_current 0.6
_diffrn_source_power 0.0
_diffrn_source_voltage 50.0
_exptl_absorpt_coefficient_mu 0.177
_exptl_absorpt_correction_T_max 0.942
_exptl_absorpt_correction_T_min 0.920
_exptl_absorpt_correction_type multi-scan
_exptl_absorpt_process_details 'REQAB (Rigaku,1998)'
_exptl_crystal_colour Colorless
_exptl_crystal_density_diffrn 1.403
_exptl_crystal_density_method 'Not Measured'
_exptl_crystal_description Block
_exptl_crystal_F_000 928
_exptl_crystal_size_max 0.480
_exptl_crystal_size_mid 0.440
_exptl_crystal_size_min 0.340
_refine_diff_density_max 0.356
_refine_diff_density_min -0.311
_refine_diff_density_rms 0.100
_refine_ls_extinction_method none
_refine_ls_goodness_of_fit_ref 1.002
_refine_ls_hydrogen_treatment mixed
_refine_ls_matrix_type full
_refine_ls_number_parameters 284
_refine_ls_number_reflns 3832
_refine_ls_number_restraints 0
_refine_ls_restrained_S_all 1.002
_refine_ls_R_factor_all 0.0517
_refine_ls_R_factor_gt 0.0444
_refine_ls_shift/su_max 0.001
_refine_ls_shift/su_mean 0.000
_refine_ls_structure_factor_coef Fsqd
_refine_ls_weighting_details 'calc w=1/[\s^2^(Fo^2^)+(0.0857P)^2^+0.0000P] where P=(Fo^2^+2Fc^2^)/3'
_refine_ls_weighting_scheme calc
_refine_ls_wR_factor_gt 0.1253
_refine_ls_wR_factor_ref 0.1293
_reflns_number_gt 3132
_reflns_number_total 3832
_reflns_threshold_expression >2sigma(I)
_cod_data_source_file c7ob01417a2.cif
_cod_data_source_block xxx_CCDC1
_cod_depositor_comments
;
The following automatic conversions were performed:

'_symmetry_cell_setting' value 'Monoclinic' changed to 'monoclinic'
according to
/home/data/users/saulius/crontab/automatic-downloads/rss-feeds/RSC/lib/dictionaries/cif_core.dic
dictionary named 'cif_core.dic' version 2.4.2 from 2011-04-26.

Automatic conversion script
Id: cif_fix_values 4973 2017-02-22 13:04:09Z antanas 
;
_cod_original_sg_symbol_H-M 'P 21/c'
_cod_database_code 7155772

loop_
_symmetry_equiv_pos_site_id
_symmetry_equiv_pos_as_xyz
1 x,y,z
2 -x,1/2+y,1/2-z
3 -x,-y,-z
4 x,1/2-y,1/2+z

loop_
_atom_site_aniso_label
_atom_site_aniso_U_11
_atom_site_aniso_U_22
_atom_site_aniso_U_33
_atom_site_aniso_U_23
_atom_site_aniso_U_13
_atom_site_aniso_U_12
P1 0.0386(3) 0.0315(3) 0.0361(3) -0.0044(2) 0.0182(2) -0.0029(2)
O1 0.1094(15) 0.0576(12) 0.0765(11) 0.0162(10) 0.0062(11) 0.0159(11)
O2 0.0868(11) 0.0412(9) 0.0464(8) 0.0014(7) 0.0233(8) -0.0018(8)
O3 0.0510(8) 0.0919(14) 0.0526(8) 0.0374(8) 0.0266(7) 0.0269(8)
O4 0.0439(8) 0.0772(12) 0.0489(8) 0.0187(7) 0.0283(7) 0.0179(7)
O5 0.0454(8) 0.0574(10) 0.0406(7) -0.0114(6) 0.0093(6) 0.0013(7)
O6 0.0478(8) 0.0388(8) 0.0429(7) -0.0008(6) 0.0122(6) 0.0098(6)
O7 0.0793(11) 0.0431(9) 0.0779(10) -0.0143(7) 0.0562(9) -0.0187(8)
N1 0.0500(9) 0.0341(9) 0.0518(9) -0.0037(7) 0.0293(8) -0.0010(7)
N2 0.0458(8) 0.0314(9) 0.0451(8) -0.0030(7) 0.0270(7) -0.0016(7)
C1 0.0629(13) 0.0430(13) 0.0543(12) 0.0001(10) 0.0153(11) 0.0026(10)
C2 0.0838(17) 0.0568(15) 0.0487(12) -0.0098(11) 0.0191(12) -0.0121(14)
C3 0.0796(16) 0.0538(15) 0.0688(15) -0.0241(12) 0.0375(14) -0.0119(13)
C4 0.0595(13) 0.0371(12) 0.0833(17) -0.0086(11) 0.0333(13) 0.0015(10)
C5 0.0461(10) 0.0340(11) 0.0581(12) -0.0017(9) 0.0226(10) -0.0033(8)
C6 0.0661(14) 0.0364(12) 0.0616(14) 0.0051(10) 0.0169(12) -0.0007(10)
C7 0.0536(11) 0.0324(10) 0.0520(11) -0.0024(8) 0.0279(10) -0.0033(9)
C8 0.0447(10) 0.0331(10) 0.0521(11) -0.0037(8) 0.0238(9) -0.0045(8)
C9 0.0417(10) 0.0329(10) 0.0405(10) -0.0023(7) 0.0212(8) -0.0009(8)
C10 0.0343(8) 0.0321(10) 0.0346(9) -0.0004(7) 0.0143(8) 0.0006(7)
C11 0.0345(8) 0.0326(10) 0.0334(8) -0.0010(7) 0.0157(7) 0.0017(7)
C12 0.0355(8) 0.0317(10) 0.0337(8) -0.0040(7) 0.0157(7) -0.0027(7)
C13 0.0320(9) 0.0390(11) 0.0426(10) 0.0035(8) 0.0157(8) 0.0051(8)
C14 0.0383(9) 0.0435(11) 0.0342(9) 0.0088(8) 0.0146(8) 0.0060(8)
C15 0.0342(9) 0.0429(11) 0.0359(9) 0.0009(8) 0.0168(8) 0.0042(8)
C16 0.0373(9) 0.0459(12) 0.0418(10) 0.0079(8) 0.0164(8) 0.0125(8)
C17 0.0434(10) 0.0415(11) 0.0350(9) 0.0068(8) 0.0161(8) 0.0073(8)
C18 0.0667(16) 0.135(3) 0.0698(16) 0.0583(18) 0.0244(14) 0.0480(18)
C19 0.0505(13) 0.131(3) 0.0826(18) 0.0357(18) 0.0414(13) 0.0364(16)
C20 0.0793(16) 0.0620(16) 0.0357(10) -0.0021(10) 0.0192(11) 0.0017(12)
C21 0.0874(18) 0.0466(14) 0.0553(13) -0.0036(11) 0.0168(13) 0.0266(13)

loop_
_atom_site_label
_atom_site_type_symbol
_atom_site_thermal_displace_type
_atom_site_fract_x
_atom_site_fract_y
_atom_site_fract_z
_atom_site_occupancy
_atom_site_U_iso_or_equiv
_atom_site_calc_flag
_atom_site_refinement_flags
P1 P Uani 0.17509(6) 0.47186(4) 0.91026(2) 1.000 0.0339(2) . .
O1 O Uani 0.0486(3) 1.08188(15) 0.87183(10) 1.000 0.0863(7) . .
O2 O Uani 0.1892(2) 0.93466(12) 0.88610(7) 1.000 0.0575(5) . .
O3 O Uani 0.42661(19) 0.80086(14) 0.70139(8) 1.000 0.0628(6) . .
O4 O Uani 0.70556(17) 0.70732(13) 0.74003(7) 1.000 0.0535(5) . .
O5 O Uani 0.09818(17) 0.45653(12) 0.82919(7) 1.000 0.0487(5) . .
O6 O Uani 0.35558(16) 0.42920(11) 0.93093(7) 1.000 0.0436(4) . .
O7 O Uani 0.0662(2) 0.42781(12) 0.94665(8) 1.000 0.0595(6) . .
N1 N Uani 0.1431(2) 0.74477(13) 0.98146(8) 1.000 0.0422(5) . .
N2 N Uani 0.11979(19) 0.64489(12) 0.97192(8) 1.000 0.0378(5) . .
C1 C Uani 0.3947(3) 0.92370(18) 1.07844(11) 1.000 0.0540(7) . .
C2 C Uani 0.3791(3) 0.9953(2) 1.12658(12) 1.000 0.0634(9) . .
C3 C Uani 0.2806(3) 1.0804(2) 1.10502(14) 1.000 0.0641(9) . .
C4 C Uani 0.1970(3) 1.09704(18) 1.03493(13) 1.000 0.0574(8) . .
C5 C Uani 0.2146(3) 1.02481(15) 0.98739(11) 1.000 0.0446(6) . .
C6 C Uani 0.1398(3) 1.02201(17) 0.91085(12) 1.000 0.0553(8) . .
C7 C Uani 0.3035(3) 0.87707(15) 0.94392(10) 1.000 0.0434(6) . .
C8 C Uani 0.3099(2) 0.93937(15) 1.00798(10) 1.000 0.0413(6) . .
C9 C Uani 0.2440(2) 0.76971(15) 0.94408(9) 1.000 0.0364(6) . .
C10 C Uani 0.2864(2) 0.68421(14) 0.91052(9) 1.000 0.0328(5) . .
C11 C Uani 0.2035(2) 0.60393(14) 0.92995(9) 1.000 0.0323(5) . .
C12 C Uani 0.3976(2) 0.68441(13) 0.86585(9) 1.000 0.0325(5) . .
C13 C Uani 0.3547(2) 0.74251(15) 0.80397(9) 1.000 0.0369(6) . .
C14 C Uani 0.4573(2) 0.74667(16) 0.76228(9) 1.000 0.0379(6) . .
C15 C Uani 0.6089(2) 0.69423(15) 0.78266(9) 1.000 0.0363(6) . .
C16 C Uani 0.6514(2) 0.63655(16) 0.84348(9) 1.000 0.0407(6) . .
C17 C Uani 0.5450(2) 0.63072(15) 0.88446(9) 1.000 0.0391(6) . .
C18 C Uani 0.2656(3) 0.8416(3) 0.67208(14) 1.000 0.0897(13) . .
C19 C Uani 0.8719(3) 0.6725(3) 0.76513(15) 1.000 0.0833(12) . .
C20 C Uani 0.1854(3) 0.4677(2) 0.77803(10) 1.000 0.0587(8) . .
C21 C Uani 0.3804(3) 0.32054(18) 0.92430(12) 1.000 0.0643(9) . .
H1 H Uiso 0.46070 0.86620 1.09300 1.000 0.0650 calc R
H2 H Uiso 0.43580 0.98610 1.17420 1.000 0.0760 calc R
H2A H Uiso 0.05710 0.61050 0.99510 1.000 0.0450 . R
H3 H Uiso 0.27060 1.12730 1.13850 1.000 0.0770 calc R
H4 H Uiso 0.13130 1.15460 1.02020 1.000 0.0690 calc R
H7 H Uiso 0.41380 0.87640 0.93760 1.000 0.0520 calc R
H13 H Uiso 0.25550 0.77880 0.79080 1.000 0.0440 calc R
H16 H Uiso 0.75160 0.60140 0.85720 1.000 0.0490 calc R
H17 H Uiso 0.57350 0.59030 0.92480 1.000 0.0470 calc R
H18A H Uiso 0.25790 0.87480 0.62830 1.000 0.1340 calc R
H18B H Uiso 0.24380 0.89010 0.70420 1.000 0.1340 calc R
H18C H Uiso 0.18540 0.78750 0.66380 1.000 0.1340 calc R
H19A H Uiso 0.93030 0.69320 0.73310 1.000 0.1250 calc R
H19B H Uiso 0.87300 0.59940 0.76850 1.000 0.1250 calc R
H19C H Uiso 0.92520 0.70110 0.81080 1.000 0.1250 calc R
H20A H Uiso 0.11180 0.45200 0.73190 1.000 0.0880 calc R
H20B H Uiso 0.27840 0.42190 0.78930 1.000 0.0880 calc R
H20C H Uiso 0.22420 0.53660 0.77870 1.000 0.0880 calc R
H21A H Uiso 0.49690 0.30540 0.94120 1.000 0.0960 calc R
H21B H Uiso 0.33660 0.30090 0.87570 1.000 0.0960 calc R
H21C H Uiso 0.32400 0.28350 0.95170 1.000 0.0960 calc R

loop_
_atom_type_symbol
_atom_type_description
_atom_type_scat_dispersion_real
_atom_type_scat_dispersion_imag
_atom_type_scat_source
P P 0.1023 0.0942 'International Tables Vol C Tables 4.2.6.8 and 6.1.1.4'
O O 0.0106 0.0060 'International Tables Vol C Tables 4.2.6.8 and 6.1.1.4'
N N 0.0061 0.0033 'International Tables Vol C Tables 4.2.6.8 and 6.1.1.4'
H H 0.0000 0.0000 'International Tables Vol C Tables 4.2.6.8 and 6.1.1.4'
C C 0.0033 0.0016 'International Tables Vol C Tables 4.2.6.8 and 6.1.1.4'

loop_
_geom_angle_atom_site_label_1
_geom_angle_atom_site_label_2
_geom_angle_atom_site_label_3
_geom_angle
_geom_angle_publ_flag
O5 P1 O6 106.85(8) yes
O5 P1 O7 109.83(9) yes
O5 P1 C11 109.87(8) yes
O6 P1 O7 116.47(9) yes
O6 P1 C11 103.69(8) yes
O7 P1 C11 109.87(9) yes
C6 O2 C7 110.50(15) yes
C14 O3 C18 117.45(18) yes
C15 O4 C19 117.57(17) yes
P1 O5 C20 125.47(14) yes
P1 O6 C21 119.05(14) yes
N2 N1 C9 104.69(16) yes
N1 N2 C11 113.18(16) yes
C11 N2 H2A 127.00 no
N1 N2 H2A 120.00 no
C2 C1 C8 118.4(2) no
C1 C2 C3 120.8(2) no
C2 C3 C4 121.1(2) no
C3 C4 C5 117.3(2) no
C4 C5 C8 122.3(2) no
C4 C5 C6 129.1(2) no
C6 C5 C8 108.57(18) no
O2 C6 C5 108.46(18) yes
O1 C6 O2 121.5(2) yes
O1 C6 C5 130.1(2) yes
O2 C7 C9 110.21(17) yes
O2 C7 C8 103.32(16) yes
C8 C7 C9 115.70(17) no
C1 C8 C7 130.87(19) no
C1 C8 C5 120.03(19) no
C5 C8 C7 109.08(17) no
N1 C9 C10 111.78(17) yes
C7 C9 C10 127.81(17) no
N1 C9 C7 120.36(17) yes
C11 C10 C12 129.80(16) no
C9 C10 C11 104.28(15) no
C9 C10 C12 125.92(16) no
N2 C11 C10 106.07(16) yes
P1 C11 C10 136.48(14) yes
P1 C11 N2 117.35(13) yes
C10 C12 C17 121.80(16) no
C10 C12 C13 119.37(16) no
C13 C12 C17 118.81(16) no
C12 C13 C14 120.90(17) no
O3 C14 C13 125.25(17) yes
C13 C14 C15 119.87(17) no
O3 C14 C15 114.87(16) yes
O4 C15 C16 125.05(17) yes
O4 C15 C14 115.52(16) yes
C14 C15 C16 119.41(16) no
C15 C16 C17 120.35(17) no
C12 C17 C16 120.62(17) no
C2 C1 H1 121.00 no
C8 C1 H1 121.00 no
C1 C2 H2 120.00 no
C3 C2 H2 120.00 no
C2 C3 H3 119.00 no
C4 C3 H3 119.00 no
C3 C4 H4 121.00 no
C5 C4 H4 121.00 no
O2 C7 H7 109.00 no
C8 C7 H7 109.00 no
C9 C7 H7 109.00 no
C12 C13 H13 120.00 no
C14 C13 H13 120.00 no
C15 C16 H16 120.00 no
C17 C16 H16 120.00 no
C12 C17 H17 120.00 no
C16 C17 H17 120.00 no
O3 C18 H18A 110.00 no
O3 C18 H18B 110.00 no
O3 C18 H18C 109.00 no
H18A C18 H18B 109.00 no
H18A C18 H18C 109.00 no
H18B C18 H18C 109.00 no
O4 C19 H19A 110.00 no
O4 C19 H19B 109.00 no
O4 C19 H19C 110.00 no
H19A C19 H19B 109.00 no
H19A C19 H19C 109.00 no
H19B C19 H19C 109.00 no
O5 C20 H20A 109.00 no
O5 C20 H20B 109.00 no
O5 C20 H20C 110.00 no
H20A C20 H20B 109.00 no
H20A C20 H20C 109.00 no
H20B C20 H20C 109.00 no
O6 C21 H21A 109.00 no
O6 C21 H21B 109.00 no
O6 C21 H21C 109.00 no
H21A C21 H21B 110.00 no
H21A C21 H21C 109.00 no
H21B C21 H21C 109.00 no

loop_
_geom_bond_atom_site_label_1
_geom_bond_atom_site_label_2
_geom_bond_distance
_geom_bond_publ_flag
P1 O5 1.5577(14) yes
P1 O6 1.5586(15) yes
P1 O7 1.4569(18) yes
P1 C11 1.7751(19) yes
O1 C6 1.203(3) yes
O2 C6 1.363(3) yes
O2 C7 1.465(3) yes
O3 C14 1.360(2) yes
O3 C18 1.412(3) yes
O4 C15 1.360(2) yes
O4 C19 1.417(3) yes
O5 C20 1.439(3) yes
O6 C21 1.452(3) yes
N1 N2 1.329(2) yes
N1 C9 1.336(2) yes
N2 C11 1.363(2) yes
N2 H2A 0.9200 no
C1 C8 1.381(3) no
C1 C2 1.378(3) no
C2 C3 1.380(4) no
C3 C4 1.375(4) no
C4 C5 1.380(3) no
C5 C8 1.367(3) no
C5 C6 1.461(3) no
C7 C8 1.503(3) no
C7 C9 1.495(3) no
C9 C10 1.407(3) no
C10 C11 1.385(3) no
C10 C12 1.482(2) no
C12 C17 1.380(3) no
C12 C13 1.399(2) no
C13 C14 1.376(2) no
C14 C15 1.401(3) no
C15 C16 1.379(3) no
C16 C17 1.393(2) no
C1 H1 0.9300 no
C2 H2 0.9300 no
C3 H3 0.9300 no
C4 H4 0.9300 no
C7 H7 0.9800 no
C13 H13 0.9300 no
C16 H16 0.9300 no
C17 H17 0.9300 no
C18 H18A 0.9600 no
C18 H18B 0.9600 no
C18 H18C 0.9600 no
C19 H19A 0.9600 no
C19 H19B 0.9600 no
C19 H19C 0.9600 no
C20 H20A 0.9600 no
C20 H20B 0.9600 no
C20 H20C 0.9600 no
C21 H21A 0.9600 no
C21 H21B 0.9600 no
C21 H21C 0.9600 no

loop_
_geom_contact_atom_site_label_1
_geom_contact_atom_site_label_2
_geom_contact_distance
_geom_contact_site_symmetry_2
_geom_contact_publ_flag
O1 C19 3.233(4) 2_656 no
O1 C20 3.382(3) 2_556 no
O2 N1 3.228(2) . no
O3 O4 2.560(2) . no
O3 C21 3.397(3) 2_656 no
O4 O3 2.560(2) . no
O6 C17 3.365(2) . no
O7 N2 2.901(2) . no
O7 C18 3.266(3) 2_546 no
O7 N2 2.757(2) 3_567 no
O1 H19A 2.6000 2_656 no
O1 H20A 2.7000 2_556 no
O2 H20A 2.8900 2_556 no
O3 H20B 2.9200 2_656 no
O3 H21B 2.8800 2_656 no
O4 H21B 2.5400 2_656 no
O4 H20B 2.8800 2_656 no
O5 H21B 2.8200 . no
O5 H18B 2.9000 2_546 no
O5 H19B 2.6800 1_455 no
O6 H17 2.7600 3_667 no
O6 H20B 2.7000 . no
O6 H17 2.8300 . no
O7 H2A 2.5900 . no
O7 H18A 2.7800 2_546 no
O7 H21C 2.8700 . no
O7 H2A 1.8500 3_567 no
N1 O2 3.228(2) . no
N1 C1 3.352(3) . no
N2 O7 2.901(2) . no
N2 O7 2.757(2) 3_567 no
N1 H4 2.6600 3_577 no
C1 N1 3.352(3) . no
C7 C13 3.439(3) . no
C12 C20 3.525(3) . no
C13 C7 3.439(3) . no
C17 O6 3.365(2) . no
C18 O7 3.266(3) 2_556 no
C19 O1 3.233(4) 2_646 no
C20 C12 3.525(3) . no
C20 O1 3.382(3) 2_546 no
C20 C21 3.461(3) . no
C21 O3 3.397(3) 2_646 no
C21 C20 3.461(3) . no
C2 H7 2.9900 3_677 no
C3 H7 3.0200 3_677 no
C9 H13 3.0900 . no
C9 H21A 2.8100 3_667 no
C10 H21A 2.9600 3_667 no
C10 H19C 3.1000 1_455 no
C11 H19C 3.0600 1_455 no
C12 H20C 2.7100 . no
C12 H7 2.8800 . no
C13 H7 3.1000 . no
C13 H18B 2.7300 . no
C13 H20C 2.9000 . no
C13 H18C 2.7800 . no
C14 H3 3.0200 3_677 no
C15 H3 2.8300 3_677 no
C16 H19C 2.7300 . no
C16 H19B 2.7800 . no
C18 H13 2.5300 . no
C19 H16 2.5400 . no
C20 H21B 2.9400 . no
C21 H20B 2.8800 . no
C21 H1 2.8600 3_667 no
H1 C21 2.8600 3_667 no
H1 H21A 2.4100 3_667 no
H2A O7 2.5900 . no
H2A O7 1.8500 3_567 no
H3 C14 3.0200 3_677 no
H3 C15 2.8300 3_677 no
H4 N1 2.6600 3_577 no
H7 C12 2.8800 . no
H7 C13 3.1000 . no
H7 C2 2.9900 3_677 no
H7 C3 3.0200 3_677 no
H13 C9 3.0900 . no
H13 C18 2.5300 . no
H13 H18B 2.2400 . no
H13 H18C 2.4200 . no
H16 C19 2.5400 . no
H16 H19B 2.3000 . no
H16 H19C 2.3600 . no
H17 O6 2.8300 . no
H17 O6 2.7600 3_667 no
H18A O7 2.7800 2_556 no
H18B C13 2.7300 . no
H18B H13 2.2400 . no
H18B O5 2.9000 2_556 no
H18C C13 2.7800 . no
H18C H13 2.4200 . no
H19A O1 2.6000 2_646 no
H19B O5 2.6800 1_655 no
H19B C16 2.7800 . no
H19B H16 2.3000 . no
H19C C10 3.1000 1_655 no
H19C C11 3.0600 1_655 no
H19C C16 2.7300 . no
H19C H16 2.3600 . no
H20A O1 2.7000 2_546 no
H20A O2 2.8900 2_546 no
H20B O6 2.7000 . no
H20B C21 2.8800 . no
H20B H21B 2.2800 . no
H20B O3 2.9200 2_646 no
H20B O4 2.8800 2_646 no
H20C C12 2.7100 . no
H20C C13 2.9000 . no
H21A C9 2.8100 3_667 no
H21A C10 2.9600 3_667 no
H21A H1 2.4100 3_667 no
H21B O5 2.8200 . no
H21B C20 2.9400 . no
H21B H20B 2.2800 . no
H21B O3 2.8800 2_646 no
H21B O4 2.5400 2_646 no
H21C O7 2.8700 . no

loop_
_geom_hbond_atom_site_label_D
_geom_hbond_atom_site_label_H
_geom_hbond_atom_site_label_A
_geom_hbond_distance_DH
_geom_hbond_distance_HA
_geom_hbond_distance_DA
_geom_hbond_angle_DHA
_geom_hbond_site_symmetry_A
_geom_hbond_publ_flag
N2 H2A O7 0.9200 2.5900 2.901(2) 100.00 . yes
N2 H2A O7 0.9200 1.8500 2.757(2) 166.00 3_567 yes
C21 H21B O4 0.9600 2.5400 3.463(3) 162.00 2_646 yes

loop_
_geom_torsion_atom_site_label_1
_geom_torsion_atom_site_label_2
_geom_torsion_atom_site_label_3
_geom_torsion_atom_site_label_4
_geom_torsion
_geom_torsion_publ_flag
O6 P1 O5 C20 -37.3(2) no
O7 P1 O5 C20 -164.48(18) no
C11 P1 O5 C20 74.55(19) no
O5 P1 O6 C21 -66.33(16) no
O7 P1 O6 C21 56.81(16) no
C11 P1 O6 C21 177.61(14) no
O6 P1 C11 C10 56.9(2) no
O7 P1 C11 C10 -177.93(19) no
O6 P1 C11 N2 -127.37(14) no
O7 P1 C11 N2 -2.21(17) no
O5 P1 C11 N2 118.73(14) no
O5 P1 C11 C10 -57.0(2) no
C7 O2 C6 C5 -2.2(3) no
C6 O2 C7 C8 2.7(2) no
C6 O2 C7 C9 126.91(19) no
C7 O2 C6 O1 178.2(2) no
C18 O3 C14 C15 170.0(2) no
C18 O3 C14 C13 -11.6(3) no
C19 O4 C15 C14 168.1(2) no
C19 O4 C15 C16 -10.2(3) no
N2 N1 C9 C10 -0.4(2) no
N2 N1 C9 C7 -177.94(16) no
C9 N1 N2 C11 0.5(2) no
N1 N2 C11 C10 -0.5(2) no
N1 N2 C11 P1 -177.39(12) no
C2 C1 C8 C5 0.6(3) no
C2 C1 C8 C7 179.2(2) no
C8 C1 C2 C3 0.3(4) no
C1 C2 C3 C4 -0.9(4) no
C2 C3 C4 C5 0.6(4) no
C3 C4 C5 C6 179.2(3) no
C3 C4 C5 C8 0.3(4) no
C4 C5 C6 O2 -178.4(2) no
C6 C5 C8 C1 180.0(2) no
C4 C5 C6 O1 1.2(5) no
C4 C5 C8 C1 -0.9(4) no
C8 C5 C6 O2 0.6(3) no
C8 C5 C6 O1 -179.8(3) no
C4 C5 C8 C7 -179.8(2) no
C6 C5 C8 C7 1.2(3) no
O2 C7 C8 C5 -2.3(2) no
O2 C7 C9 N1 -90.7(2) no
C8 C7 C9 C10 -151.12(19) no
O2 C7 C8 C1 179.0(2) no
O2 C7 C9 C10 92.2(2) no
C9 C7 C8 C1 58.5(3) no
C9 C7 C8 C5 -122.9(2) no
C8 C7 C9 N1 26.1(3) no
N1 C9 C10 C11 0.1(2) no
C7 C9 C10 C11 177.45(18) no
C7 C9 C10 C12 -1.7(3) no
N1 C9 C10 C12 -179.11(16) no
C12 C10 C11 N2 179.36(17) no
C11 C10 C12 C13 119.6(2) no
C9 C10 C12 C13 -61.5(2) no
C9 C10 C12 C17 116.9(2) no
C12 C10 C11 P1 -4.6(3) no
C11 C10 C12 C17 -62.1(3) no
C9 C10 C11 N2 0.22(19) no
C9 C10 C11 P1 176.25(16) no
C17 C12 C13 C14 -0.2(3) no
C10 C12 C17 C16 -176.56(17) no
C13 C12 C17 C16 1.8(3) no
C10 C12 C13 C14 178.20(17) no
C12 C13 C14 C15 -1.6(3) no
C12 C13 C14 O3 -179.96(19) no
O3 C14 C15 O4 1.9(3) no
C13 C14 C15 C16 1.8(3) no
O3 C14 C15 C16 -179.66(18) no
C13 C14 C15 O4 -176.65(18) no
O4 C15 C16 C17 178.07(18) no
C14 C15 C16 C17 -0.2(3) no
C15 C16 C17 C12 -1.6(3) no
